data_7045589
loop_
_publ_author_name
'Bartalucci, Niccol\`o'
'Bortoluzzi, Marco'
'Pampaloni, Guido'
'Pinzino, Calogero'
'Zacchini, Stefano'
'Marchetti, Fabio'

_publ_section_title
;
 Stable coordination complexes of \a-diimines with Nb(v) and Ta(v)
 halides.
;
_journal_issue 10
_journal_name_full 'Dalton transactions (Cambridge, England : 2003)'
_journal_page_first 3346
_journal_page_last 3355
_journal_paper_doi 10.1039/c8dt00122g
_journal_volume 47
_journal_year 2018
_chemical_formula_sum 'C27 H37 Cl10 N2 Ta'
_chemical_formula_weight 925.03
_space_group_crystal_system monoclinic
_space_group_IT_number 14
_space_group_name_Hall '-P 2yn'
_space_group_name_H-M_alt 'P 1 21/n 1'
_symmetry_space_group_name_Hall '-P 2yn'
_symmetry_space_group_name_H-M 'P 1 21/n 1'
_atom_sites_solution_hydrogens mixed
_audit_creation_method SHELXL-2014/7
_audit_update_record
;
2018-01-04 deposited with the CCDC.
2018-01-24 downloaded from the CCDC.
;
_cell_angle_alpha 90
_cell_angle_beta 97.508(3)
_cell_angle_gamma 90
_cell_formula_units_Z 4
_cell_length_a 9.9501(4)
_cell_length_b 19.2803(7)
_cell_length_c 18.9646(7)
_cell_measurement_reflns_used 3395
_cell_measurement_temperature 100(2)
_cell_measurement_theta_max 21.3005
_cell_measurement_theta_min 2.319
_cell_volume 3607.0(2)
_computing_cell_refinement 'APEX3 (Bruker AXS, 2015)'
_computing_data_collection 'APEX3 (Bruker AXS, 2015)'
_computing_data_reduction 'SAINT (Bruker AXS, 2015)'
_computing_molecular_graphics 'ORTEPIII (Johnson, 1996)'
_computing_publication_material 'XCIF 2014/2 (Bruker AXS, 2014)'
_computing_structure_refinement 'SHELXL-2014/7 (Sheldrick, 2014)'
_computing_structure_solution 'SHELXT (Sheldrick, 2015)'
_diffrn_ambient_temperature 100(2)
_diffrn_measured_fraction_theta_full 0.999
_diffrn_measured_fraction_theta_max 0.999
_diffrn_measurement_device_type 'CCD area detector'
_diffrn_measurement_method 'phi and omega scans'
_diffrn_radiation_monochromator graphite
_diffrn_radiation_source 'fine-focus sealed tube'
_diffrn_radiation_type MoK\a
_diffrn_radiation_wavelength 0.71073
_diffrn_reflns_av_R_equivalents 0.2112
_diffrn_reflns_av_unetI/netI 0.1396
_diffrn_reflns_Laue_measured_fraction_full 0.999
_diffrn_reflns_Laue_measured_fraction_max 0.999
_diffrn_reflns_limit_h_max 11
_diffrn_reflns_limit_h_min -11
_diffrn_reflns_limit_k_max 21
_diffrn_reflns_limit_k_min -21
_diffrn_reflns_limit_l_max 21
_diffrn_reflns_limit_l_min -21
_diffrn_reflns_number 33961
_diffrn_reflns_point_group_measured_fraction_full 0.999
_diffrn_reflns_point_group_measured_fraction_max 0.999
_diffrn_reflns_theta_full 23.533
_diffrn_reflns_theta_max 23.533
_diffrn_reflns_theta_min 1.513
_exptl_absorpt_coefficient_mu 3.810
_exptl_absorpt_correction_T_max 0.7019
_exptl_absorpt_correction_T_min 0.6176
_exptl_absorpt_correction_type empirical
_exptl_absorpt_process_details
; 
 Data were corrected for Lorentz polarization and absorption
 effects (empirical absorption correction SADABS).
 R(int) =  0.1118 (selected reflections only, before parameter refinement)
 R(int) =  0.0765 (selected reflections only, after parameter refinement)
;
_exptl_crystal_colour orange-red
_exptl_crystal_density_diffrn 1.703
_exptl_crystal_description plate
_exptl_crystal_F_000 1824
_exptl_crystal_size_max 0.140
_exptl_crystal_size_mid 0.120
_exptl_crystal_size_min 0.100
_refine_diff_density_max 1.844
_refine_diff_density_min -1.580
_refine_diff_density_rms 0.194
_refine_ls_extinction_method none
_refine_ls_goodness_of_fit_ref 1.020
_refine_ls_hydrogen_treatment mixed
_refine_ls_matrix_type full
_refine_ls_number_parameters 364
_refine_ls_number_reflns 5356
_refine_ls_number_restraints 7
_refine_ls_restrained_S_all 1.020
_refine_ls_R_factor_all 0.1576
_refine_ls_R_factor_gt 0.0696
_refine_ls_shift/su_max 0.000
_refine_ls_shift/su_mean 0.000
_refine_ls_structure_factor_coef Fsqd
_refine_ls_weighting_details 'w=1/[\s^2^(Fo^2^)+(0.0993P)^2^] where P=(Fo^2^+2Fc^2^)/3'
_refine_ls_weighting_scheme calc
_refine_ls_wR_factor_gt 0.1654
_refine_ls_wR_factor_ref 0.2077
_reflns_Friedel_coverage 0.000
_reflns_number_gt 2842
_reflns_number_total 5356
_reflns_threshold_expression 'I > 2\s(I)'
_cod_data_source_file c8dt00122g2.cif
_cod_data_source_block 4b_bis
_cod_depositor_comments 'Adding full bibliography for 7045585--7045593.cif.'
_cod_database_code 7045589
_shelx_shelxl_version_number 2014/7
_shelx_space_group_comment
;
The symmetry employed for this shelxl refinement is uniquely defined
by the following loop, which should always be used as a source of
symmetry information in preference to the above space-group names.
They are only intended as comments.
;
_shelx_estimated_absorpt_t_min 0.618
_shelx_estimated_absorpt_t_max 0.702

loop_
_space_group_symop_operation_xyz
'x, y, z'
'-x+1/2, y+1/2, -z+1/2'
'-x, -y, -z'
'x-1/2, -y-1/2, z-1/2'

loop_
_atom_site_label
_atom_site_type_symbol
_atom_site_fract_x
_atom_site_fract_y
_atom_site_fract_z
_atom_site_U_iso_or_equiv
_atom_site_adp_type
_atom_site_occupancy
_atom_site_site_symmetry_order
_atom_site_calc_flag
_atom_site_refinement_flags_posn
_atom_site_refinement_flags_adp
Ta1 Ta 0.98480(8) 0.21724(4) 0.23064(4) 0.0384(3) Uani 1 1 d . .
Cl1 Cl 1.1273(5) 0.2085(3) 0.1424(2) 0.0658(15) Uani 1 1 d . .
Cl2 Cl 0.8415(5) 0.1307(2) 0.1777(3) 0.0605(15) Uani 1 1 d . .
Cl3 Cl 0.8595(5) 0.3020(2) 0.1654(3) 0.0721(18) Uani 1 1 d . .
Cl4 Cl 1.1261(5) 0.3040(2) 0.2880(2) 0.0512(13) Uani 1 1 d . .
Cl5 Cl 0.8477(5) 0.2226(3) 0.3215(3) 0.0694(15) Uani 1 1 d . .
Cl6 Cl 1.1231(5) 0.1340(2) 0.2959(2) 0.0448(12) Uani 1 1 d . .
N1 N 0.5189(15) 0.1642(7) 0.2627(7) 0.036(3) Uani 1 1 d D .
H1A H 0.603(6) 0.179(8) 0.265(8) 0.044 Uiso 1 1 d D U
N2 N 0.5215(14) 0.2611(6) 0.1626(7) 0.037(4) Uani 1 1 d . .
C1 C 0.4336(18) 0.2126(9) 0.2587(8) 0.041(4) Uani 1 1 d . .
H1 H 0.3675 0.2137 0.2906 0.049 Uiso 1 1 calc R U
C2 C 0.4351(16) 0.2666(8) 0.2061(9) 0.034(4) Uani 1 1 d . .
H2 H 0.3742 0.3047 0.2041 0.041 Uiso 1 1 calc R U
C3 C 0.5298(17) 0.1016(8) 0.3036(8) 0.032(4) Uani 1 1 d . .
C4 C 0.5118(18) 0.0394(8) 0.2653(9) 0.038(4) Uani 1 1 d . .
C5 C 0.5114(19) -0.0209(10) 0.3025(10) 0.054(5) Uani 1 1 d . .
H5 H 0.4954 -0.0633 0.2774 0.065 Uiso 1 1 calc R U
C6 C 0.5343(19) -0.0220(9) 0.3782(9) 0.050(5) Uani 1 1 d . .
H6 H 0.5361 -0.0645 0.4037 0.059 Uiso 1 1 calc R U
C7 C 0.5537(19) 0.0403(9) 0.4134(9) 0.049(5) Uani 1 1 d . .
H7 H 0.5698 0.0402 0.4638 0.059 Uiso 1 1 calc R U
C8 C 0.5507(17) 0.1043(9) 0.3777(8) 0.039(4) Uani 1 1 d . .
C9 C 0.4788(19) 0.0392(9) 0.1835(9) 0.045(5) Uani 1 1 d . .
H9 H 0.5026 0.0856 0.1651 0.054 Uiso 1 1 calc R U
C10 C 0.3265(19) 0.0260(10) 0.1612(10) 0.062(6) Uani 1 1 d . .
H10A H 0.2737 0.0616 0.1822 0.092 Uiso 1 1 calc R U
H10B H 0.3066 0.0279 0.1092 0.092 Uiso 1 1 calc R U
H10C H 0.3025 -0.0199 0.1780 0.092 Uiso 1 1 calc R U
C11 C 0.561(2) -0.0158(10) 0.1511(9) 0.061(6) Uani 1 1 d . .
H11A H 0.6575 -0.0074 0.1653 0.091 Uiso 1 1 calc R U
H11B H 0.5365 -0.0617 0.1679 0.091 Uiso 1 1 calc R U
H11C H 0.5406 -0.0140 0.0992 0.091 Uiso 1 1 calc R U
C12 C 0.5676(18) 0.1706(9) 0.4206(8) 0.039(4) Uani 1 1 d . .
H12 H 0.5839 0.2092 0.3876 0.046 Uiso 1 1 calc R U
C13 C 0.6842(18) 0.1676(10) 0.4774(10) 0.055(5) Uani 1 1 d . .
H13A H 0.7668 0.1570 0.4565 0.083 Uiso 1 1 calc R U
H13B H 0.6944 0.2125 0.5017 0.083 Uiso 1 1 calc R U
H13C H 0.6686 0.1314 0.5117 0.083 Uiso 1 1 calc R U
C14 C 0.4403(18) 0.1868(9) 0.4521(9) 0.051(5) Uani 1 1 d . .
H14A H 0.3634 0.1886 0.4142 0.076 Uiso 1 1 calc R U
H14B H 0.4243 0.1506 0.4863 0.076 Uiso 1 1 calc R U
H14C H 0.4502 0.2317 0.4764 0.076 Uiso 1 1 calc R U
C15 C 0.5356(16) 0.3052(7) 0.1037(7) 0.027(4) Uani 1 1 d . .
C16 C 0.5317(17) 0.3771(8) 0.1092(7) 0.033(4) Uani 1 1 d . U
C17 C 0.5548(17) 0.4134(8) 0.0477(8) 0.039(4) Uani 1 1 d . .
H17 H 0.5541 0.4627 0.0488 0.046 Uiso 1 1 calc R U
C18 C 0.5783(19) 0.3811(10) -0.0138(9) 0.052(5) Uani 1 1 d . .
H18 H 0.5878 0.4075 -0.0551 0.063 Uiso 1 1 calc R U
C19 C 0.5879(17) 0.3099(9) -0.0151(9) 0.040(4) Uani 1 1 d . .
H19 H 0.6081 0.2871 -0.0569 0.048 Uiso 1 1 calc R U
C20 C 0.5686(15) 0.2718(8) 0.0435(8) 0.033(4) Uani 1 1 d . .
C21 C 0.5015(16) 0.4178(8) 0.1746(8) 0.031(4) Uani 1 1 d . .
H21 H 0.5134 0.3854 0.2161 0.037 Uiso 1 1 calc R U
C22 C 0.3589(18) 0.4452(9) 0.1675(8) 0.047(5) Uani 1 1 d . .
H22A H 0.2949 0.4068 0.1567 0.070 Uiso 1 1 calc R U
H22B H 0.3428 0.4672 0.2122 0.070 Uiso 1 1 calc R U
H22C H 0.3459 0.4793 0.1289 0.070 Uiso 1 1 calc R U
C23 C 0.5989(18) 0.4772(9) 0.1911(9) 0.049(5) Uani 1 1 d . .
H23A H 0.6922 0.4597 0.1958 0.073 Uiso 1 1 calc R U
H23B H 0.5856 0.5113 0.1525 0.073 Uiso 1 1 calc R U
H23C H 0.5825 0.4992 0.2358 0.073 Uiso 1 1 calc R U
C24 C 0.5759(17) 0.1909(8) 0.0419(9) 0.035(4) Uani 1 1 d . .
H24 H 0.6049 0.1745 0.0916 0.042 Uiso 1 1 calc R U
C25 C 0.677(2) 0.1650(10) -0.0037(9) 0.057(6) Uani 1 1 d . .
H25A H 0.7664 0.1842 0.0133 0.086 Uiso 1 1 calc R U
H25B H 0.6808 0.1142 -0.0014 0.086 Uiso 1 1 calc R U
H25C H 0.6496 0.1795 -0.0530 0.086 Uiso 1 1 calc R U
C26 C 0.4321(19) 0.1626(9) 0.0180(9) 0.055(5) Uani 1 1 d . .
H26A H 0.3696 0.1809 0.0493 0.082 Uiso 1 1 calc R U
H26B H 0.4021 0.1771 -0.0310 0.082 Uiso 1 1 calc R U
H26C H 0.4334 0.1118 0.0206 0.082 Uiso 1 1 calc R U
C101 C 0.9464(18) 0.9000(10) 0.0944(10) 0.054(5) Uani 1 1 d . .
Cl7 Cl 0.8252(5) 0.8588(3) 0.1393(3) 0.0617(14) Uani 1 1 d . .
Cl8 Cl 1.1085(6) 0.8683(3) 0.1350(3) 0.0685(16) Uani 1 1 d . .
Cl9 Cl 0.9268(6) 0.8760(3) 0.0052(3) 0.0717(16) Uani 1 1 d . .
Cl10 Cl 0.9432(7) 0.9883(3) 0.1048(3) 0.0862(19) Uani 1 1 d . .

loop_
_atom_site_aniso_label
_atom_site_aniso_U_11
_atom_site_aniso_U_22
_atom_site_aniso_U_33
_atom_site_aniso_U_23
_atom_site_aniso_U_13
_atom_site_aniso_U_12
Ta1 0.0456(5) 0.0366(4) 0.0329(4) 0.0022(4) 0.0047(3) 0.0012(5)
Cl1 0.070(4) 0.100(4) 0.030(3) 0.000(3) 0.013(2) 0.003(3)
Cl2 0.067(4) 0.041(3) 0.065(3) 0.000(2) -0.023(3) -0.004(3)
Cl3 0.050(3) 0.047(3) 0.110(5) 0.029(3) -0.023(3) -0.004(2)
Cl4 0.052(3) 0.043(3) 0.056(3) -0.005(2) -0.002(2) 0.000(2)
Cl5 0.046(3) 0.102(4) 0.064(3) -0.008(3) 0.021(3) 0.002(3)
Cl6 0.047(3) 0.045(3) 0.041(3) 0.006(2) -0.001(2) 0.001(2)
N1 0.047(9) 0.033(8) 0.030(8) 0.002(7) 0.010(7) -0.007(8)
N2 0.051(10) 0.030(8) 0.033(8) -0.002(6) 0.018(7) -0.016(7)
C1 0.052(12) 0.043(11) 0.027(9) 0.004(9) 0.008(8) 0.000(11)
C2 0.030(10) 0.030(11) 0.043(10) 0.011(8) 0.006(8) 0.007(8)
C3 0.048(11) 0.020(9) 0.030(9) 0.004(7) 0.013(8) 0.000(8)
C4 0.047(11) 0.038(10) 0.031(9) 0.012(9) 0.014(8) 0.018(10)
C5 0.067(15) 0.039(12) 0.058(13) -0.013(10) 0.017(11) -0.002(10)
C6 0.072(15) 0.042(12) 0.036(11) 0.009(9) 0.017(10) -0.018(11)
C7 0.071(15) 0.041(12) 0.039(11) 0.000(9) 0.022(10) 0.019(10)
C8 0.044(12) 0.041(11) 0.033(10) 0.011(8) 0.010(8) -0.007(9)
C9 0.066(14) 0.028(10) 0.042(12) 0.000(9) 0.010(10) -0.003(10)
C10 0.058(14) 0.074(15) 0.051(13) 0.001(11) -0.003(11) 0.023(12)
C11 0.068(15) 0.084(16) 0.036(11) -0.009(11) 0.028(11) -0.005(12)
C12 0.046(12) 0.043(11) 0.027(10) 0.006(8) 0.007(9) 0.002(9)
C13 0.049(13) 0.051(13) 0.067(14) -0.002(10) 0.013(11) -0.008(10)
C14 0.062(14) 0.048(11) 0.045(12) -0.018(9) 0.020(10) 0.012(10)
C15 0.032(10) 0.030(10) 0.019(9) 0.009(7) 0.004(7) 0.001(7)
C16 0.041(10) 0.046(10) 0.011(7) 0.013(7) -0.003(7) -0.002(8)
C17 0.046(12) 0.030(10) 0.040(11) 0.010(8) 0.007(9) -0.002(9)
C18 0.066(14) 0.070(15) 0.023(10) 0.018(10) 0.012(9) 0.007(11)
C19 0.041(11) 0.038(11) 0.044(11) -0.003(9) 0.012(9) 0.005(9)
C20 0.028(9) 0.047(11) 0.024(9) 0.009(8) 0.007(7) 0.011(8)
C21 0.037(10) 0.042(10) 0.014(8) -0.003(7) 0.006(7) -0.007(8)
C22 0.064(14) 0.053(12) 0.025(10) 0.000(8) 0.010(9) -0.003(10)
C23 0.046(12) 0.051(12) 0.047(12) -0.010(9) 0.002(10) 0.010(10)
C24 0.037(11) 0.020(9) 0.051(12) 0.009(8) 0.013(9) 0.013(8)
C25 0.081(15) 0.065(14) 0.031(11) 0.000(9) 0.028(10) 0.022(12)
C26 0.071(15) 0.054(12) 0.042(12) -0.008(10) 0.014(11) 0.005(11)
C101 0.039(12) 0.072(14) 0.053(12) -0.027(11) 0.012(10) -0.016(11)
Cl7 0.064(4) 0.065(3) 0.056(3) -0.002(3) 0.007(3) -0.001(3)
Cl8 0.066(4) 0.075(4) 0.064(4) -0.009(3) 0.005(3) 0.007(3)
Cl9 0.079(4) 0.087(4) 0.047(3) 0.000(3) 0.002(3) -0.005(3)
Cl10 0.101(5) 0.058(4) 0.103(5) 0.001(3) 0.025(4) 0.001(4)

loop_
_atom_type_symbol
_atom_type_description
_atom_type_scat_dispersion_real
_atom_type_scat_dispersion_imag
_atom_type_scat_source
C C 0.0033 0.0016 'International Tables Vol C Tables 4.2.6.8 and 6.1.1.4'
H H 0.0000 0.0000 'International Tables Vol C Tables 4.2.6.8 and 6.1.1.4'
N N 0.0061 0.0033 'International Tables Vol C Tables 4.2.6.8 and 6.1.1.4'
Cl Cl 0.1484 0.1585 'International Tables Vol C Tables 4.2.6.8 and 6.1.1.4'
Ta Ta -0.7052 6.5227 'International Tables Vol C Tables 4.2.6.8 and 6.1.1.4'

loop_
_geom_angle_atom_site_label_1
_geom_angle_atom_site_label_2
_geom_angle_atom_site_label_3
_geom_angle
Cl3 Ta1 Cl2 91.05(17)
Cl3 Ta1 Cl5 92.2(2)
Cl2 Ta1 Cl5 88.0(2)
Cl3 Ta1 Cl1 90.2(2)
Cl2 Ta1 Cl1 91.95(19)
Cl5 Ta1 Cl1 177.7(2)
Cl3 Ta1 Cl4 89.60(17)
Cl2 Ta1 Cl4 177.91(18)
Cl5 Ta1 Cl4 89.96(18)
Cl1 Ta1 Cl4 90.03(18)
Cl3 Ta1 Cl6 176.94(18)
Cl2 Ta1 Cl6 91.21(15)
Cl5 Ta1 Cl6 89.97(18)
Cl1 Ta1 Cl6 87.71(17)
Cl4 Ta1 Cl6 88.21(15)
C1 N1 C3 131.5(15)
C1 N1 H1A 113(10)
C3 N1 H1A 104(10)
C2 N2 C15 127.0(14)
N1 C1 C2 120.7(16)
N1 C1 H1 119.7
C2 C1 H1 119.7
N2 C2 C1 117.2(15)
N2 C2 H2 121.4
C1 C2 H2 121.4
C8 C3 C4 123.1(14)
C8 C3 N1 120.3(14)
C4 C3 N1 116.6(14)
C5 C4 C3 118.2(16)
C5 C4 C9 120.4(16)
C3 C4 C9 121.2(14)
C4 C5 C6 121.7(17)
C4 C5 H5 119.2
C6 C5 H5 119.2
C7 C6 C5 117.9(16)
C7 C6 H6 121.0
C5 C6 H6 121.0
C6 C7 C8 122.7(17)
C6 C7 H7 118.6
C8 C7 H7 118.6
C3 C8 C7 116.4(15)
C3 C8 C12 124.4(14)
C7 C8 C12 119.2(15)
C11 C9 C10 109.5(15)
C11 C9 C4 110.7(15)
C10 C9 C4 110.5(15)
C11 C9 H9 108.7
C10 C9 H9 108.7
C4 C9 H9 108.7
C9 C10 H10A 109.5
C9 C10 H10B 109.5
H10A C10 H10B 109.5
C9 C10 H10C 109.5
H10A C10 H10C 109.5
H10B C10 H10C 109.5
C9 C11 H11A 109.5
C9 C11 H11B 109.5
H11A C11 H11B 109.5
C9 C11 H11C 109.5
H11A C11 H11C 109.5
H11B C11 H11C 109.5
C13 C12 C14 109.9(14)
C13 C12 C8 112.4(15)
C14 C12 C8 110.5(15)
C13 C12 H12 108.0
C14 C12 H12 108.0
C8 C12 H12 108.0
C12 C13 H13A 109.5
C12 C13 H13B 109.5
H13A C13 H13B 109.5
C12 C13 H13C 109.5
H13A C13 H13C 109.5
H13B C13 H13C 109.5
C12 C14 H14A 109.5
C12 C14 H14B 109.5
H14A C14 H14B 109.5
C12 C14 H14C 109.5
H14A C14 H14C 109.5
H14B C14 H14C 109.5
C20 C15 C16 122.4(14)
C20 C15 N2 115.1(13)
C16 C15 N2 122.0(13)
C15 C16 C17 115.2(14)
C15 C16 C21 125.6(13)
C17 C16 C21 119.3(14)
C18 C17 C16 123.1(16)
C18 C17 H17 118.5
C16 C17 H17 118.5
C17 C18 C19 119.2(16)
C17 C18 H18 120.4
C19 C18 H18 120.4
C20 C19 C18 120.3(16)
C20 C19 H19 119.9
C18 C19 H19 119.9
C19 C20 C15 119.6(15)
C19 C20 C24 120.5(14)
C15 C20 C24 119.8(13)
C22 C21 C23 109.0(14)
C22 C21 C16 113.0(13)
C23 C21 C16 111.7(13)
C22 C21 H21 107.6
C23 C21 H21 107.6
C16 C21 H21 107.6
C21 C22 H22A 109.5
C21 C22 H22B 109.5
H22A C22 H22B 109.5
C21 C22 H22C 109.5
H22A C22 H22C 109.5
H22B C22 H22C 109.5
C21 C23 H23A 109.5
C21 C23 H23B 109.5
H23A C23 H23B 109.5
C21 C23 H23C 109.5
H23A C23 H23C 109.5
H23B C23 H23C 109.5
C25 C24 C26 112.3(15)
C25 C24 C20 112.5(14)
C26 C24 C20 108.4(13)
C25 C24 H24 107.8
C26 C24 H24 107.8
C20 C24 H24 107.8
C24 C25 H25A 109.5
C24 C25 H25B 109.5
H25A C25 H25B 109.5
C24 C25 H25C 109.5
H25A C25 H25C 109.5
H25B C25 H25C 109.5
C24 C26 H26A 109.5
C24 C26 H26B 109.5
H26A C26 H26B 109.5
C24 C26 H26C 109.5
H26A C26 H26C 109.5
H26B C26 H26C 109.5
Cl10 C101 Cl9 111.9(12)
Cl10 C101 Cl7 111.6(10)
Cl9 C101 Cl7 110.8(10)
Cl10 C101 Cl8 108.4(10)
Cl9 C101 Cl8 107.9(10)
Cl7 C101 Cl8 105.9(11)

loop_
_geom_bond_atom_site_label_1
_geom_bond_atom_site_label_2
_geom_bond_distance
Ta1 Cl3 2.314(5)
Ta1 Cl2 2.335(5)
Ta1 Cl5 2.335(5)
Ta1 Cl1 2.337(5)
Ta1 Cl4 2.357(5)
Ta1 Cl6 2.357(4)
N1 C1 1.26(2)
N1 C3 1.43(2)
N1 H1A 0.88(2)
N2 C2 1.271(19)
N2 C15 1.426(18)
C1 C2 1.44(2)
C1 H1 0.9500
C2 H2 0.9500
C3 C8 1.39(2)
C3 C4 1.40(2)
C4 C5 1.36(2)
C4 C9 1.54(2)
C5 C6 1.42(2)
C5 H5 0.9500
C6 C7 1.38(2)
C6 H6 0.9500
C7 C8 1.40(2)
C7 H7 0.9500
C8 C12 1.51(2)
C9 C11 1.52(2)
C9 C10 1.54(2)
C9 H9 1.0000
C10 H10A 0.9800
C10 H10B 0.9800
C10 H10C 0.9800
C11 H11A 0.9800
C11 H11B 0.9800
C11 H11C 0.9800
C12 C13 1.48(2)
C12 C14 1.50(2)
C12 H12 1.0000
C13 H13A 0.9800
C13 H13B 0.9800
C13 H13C 0.9800
C14 H14A 0.9800
C14 H14B 0.9800
C14 H14C 0.9800
C15 C20 1.39(2)
C15 C16 1.39(2)
C16 C17 1.40(2)
C16 C21 1.53(2)
C17 C18 1.37(2)
C17 H17 0.9500
C18 C19 1.38(2)
C18 H18 0.9500
C19 C20 1.37(2)
C19 H19 0.9500
C20 C24 1.56(2)
C21 C22 1.50(2)
C21 C23 1.51(2)
C21 H21 1.0000
C22 H22A 0.9800
C22 H22B 0.9800
C22 H22C 0.9800
C23 H23A 0.9800
C23 H23B 0.9800
C23 H23C 0.9800
C24 C25 1.49(2)
C24 C26 1.54(2)
C24 H24 1.0000
C25 H25A 0.9800
C25 H25B 0.9800
C25 H25C 0.9800
C26 H26A 0.9800
C26 H26B 0.9800
C26 H26C 0.9800
C101 Cl10 1.71(2)
C101 Cl9 1.739(18)
C101 Cl7 1.755(19)
C101 Cl8 1.80(2)

loop_
_geom_hbond_atom_site_label_D
_geom_hbond_atom_site_label_H
_geom_hbond_atom_site_label_A
_geom_hbond_distance_DH
_geom_hbond_distance_HA
_geom_hbond_distance_DA
_geom_hbond_angle_DHA
N1 H1A Cl5 0.88(2) 2.66(6) 3.501(15) 160(14)

loop_
_geom_torsion_atom_site_label_1
_geom_torsion_atom_site_label_2
_geom_torsion_atom_site_label_3
_geom_torsion_atom_site_label_4
_geom_torsion
C3 N1 C1 C2 -171.9(16)
C15 N2 C2 C1 175.5(15)
N1 C1 C2 N2 3(3)
C1 N1 C3 C8 -63(3)
C1 N1 C3 C4 114(2)
C8 C3 C4 C5 2(3)
N1 C3 C4 C5 -175.2(16)
C8 C3 C4 C9 175.6(16)
N1 C3 C4 C9 -1(3)
C3 C4 C5 C6 -3(3)
C9 C4 C5 C6 -176.6(17)
C4 C5 C6 C7 2(3)
C5 C6 C7 C8 1(3)
C4 C3 C8 C7 0(3)
N1 C3 C8 C7 177.1(16)
C4 C3 C8 C12 -178.7(17)
N1 C3 C8 C12 -2(3)
C6 C7 C8 C3 -1(3)
C6 C7 C8 C12 177.6(17)
C5 C4 C9 C11 -49(2)
C3 C4 C9 C11 137.2(18)
C5 C4 C9 C10 72(2)
C3 C4 C9 C10 -101(2)
C3 C8 C12 C13 -132.7(17)
C7 C8 C12 C13 48(2)
C3 C8 C12 C14 104.1(19)
C7 C8 C12 C14 -75(2)
C2 N2 C15 C20 -142.1(16)
C2 N2 C15 C16 45(2)
C20 C15 C16 C17 4(2)
N2 C15 C16 C17 176.5(15)
C20 C15 C16 C21 -177.6(15)
N2 C15 C16 C21 -5(3)
C15 C16 C17 C18 1(3)
C21 C16 C17 C18 -177.9(16)
C16 C17 C18 C19 -4(3)
C17 C18 C19 C20 3(3)
C18 C19 C20 C15 2(3)
C18 C19 C20 C24 178.5(16)
C16 C15 C20 C19 -5(3)
N2 C15 C20 C19 -178.2(15)
C16 C15 C20 C24 177.9(15)
N2 C15 C20 C24 5(2)
C15 C16 C21 C22 -101.7(19)
C17 C16 C21 C22 76.7(19)
C15 C16 C21 C23 135.0(17)
C17 C16 C21 C23 -47(2)
C19 C20 C24 C25 34(2)
C15 C20 C24 C25 -149.5(16)
C19 C20 C24 C26 -91.1(18)
C15 C20 C24 C26 85.8(18)
